data_2237260
loop_
_publ_author_name
'Tinguiano, Daniel'
'Sow, Mouhamadou Moustapha'
'Tamboura, Farba Bouyagui'
'Barry, Aliou Hamady'
'Gaye, Mohamed'

_publ_section_title
;
 Aqua{2-(pyridin-2-yl)-<i>N</i>-[(pyridin-2-yl)methylidene]ethanamine-\k^3^<i>N</i>,<i>N</i>',<i>N</i>''}(sulfato-\k^2^<i>O</i>,<i>O</i>')copper(II)
 tetrahydrate
;
_journal_coeditor_code ZL2518
_journal_issue 1
_journal_name_full 'Acta Crystallographica Section E'
_journal_page_first m24
_journal_page_last m25
_journal_paper_doi 10.1107/S1600536812049380
_journal_volume 69
_journal_year 2013
_chemical_formula_iupac '[Cu (S O4) (C13 H13 N3) (H2 O)], 4H2 O'
_chemical_formula_moiety 'C13 H15 Cu N3 O5 S, 4(H2 O)'
_chemical_formula_sum 'C13 H23 Cu N3 O9 S'
_chemical_formula_weight 460.94
_chemical_name_systematic
;
Aqua{2-(pyridin-2-yl)-<i>N</i>-[(pyridin-2-yl)methylidene]ethanamine-
\k^3^<i>N</i>,<i>N</i>',<i>N</i>''}(sulfato-\k^2^<i>O</i>,<i>O</i>')copper(II)
tetrahydrate
;
_space_group_IT_number 14
_symmetry_cell_setting monoclinic
_symmetry_space_group_name_Hall '-P 2ybc'
_symmetry_space_group_name_H-M 'P 1 21/c 1'
_atom_sites_solution_hydrogens geom
_atom_sites_solution_primary direct
_atom_sites_solution_secondary difmap
_audit_creation_method SHELXL-97
_cell_angle_alpha 90.00
_cell_angle_beta 96.523(3)
_cell_angle_gamma 90.00
_cell_formula_units_Z 4
_cell_length_a 10.7315(17)
_cell_length_b 23.605(4)
_cell_length_c 7.6478(12)
_cell_measurement_reflns_used 25
_cell_measurement_temperature 293(2)
_cell_measurement_theta_max 15
_cell_measurement_theta_min 11
_cell_volume 1924.8(5)
_computing_cell_refinement 'CAD-4 EXPRESS (Enraf--Nonius, 1994)'
_computing_data_collection 'CAD-4 EXPRESS (Enraf--Nonius, 1994)'
_computing_data_reduction 'MolEN (Fair, 1990)'
_computing_molecular_graphics 'ORTEP-3 for Windows (Farrugia, 2012)'
_computing_publication_material 'SHELXL97 (Sheldrick, 2008)'
_computing_structure_refinement 'SHELXL97 (Sheldrick, 2008)'
_computing_structure_solution 'SHELXS97 (Sheldrick, 2008)'
_diffrn_ambient_temperature 293(2)
_diffrn_measured_fraction_theta_full 0.998
_diffrn_measured_fraction_theta_max 0.998
_diffrn_measurement_device_type 'Enraf--Nonius CAD-4'
_diffrn_measurement_method '\p scans'
_diffrn_radiation_monochromator graphite
_diffrn_radiation_source 'fine-focus sealed tube'
_diffrn_radiation_type MoK\a
_diffrn_radiation_wavelength 0.71073
_diffrn_reflns_av_R_equivalents 0.0390
_diffrn_reflns_av_sigmaI/netI 0.0335
_diffrn_reflns_limit_h_max 12
_diffrn_reflns_limit_h_min -12
_diffrn_reflns_limit_k_max 28
_diffrn_reflns_limit_k_min -28
_diffrn_reflns_limit_l_max 9
_diffrn_reflns_limit_l_min -8
_diffrn_reflns_number 14560
_diffrn_reflns_theta_full 25.05
_diffrn_reflns_theta_max 25.05
_diffrn_reflns_theta_min 1.73
_diffrn_standards_decay_% 0
_diffrn_standards_interval_time 60
_diffrn_standards_number 2
_exptl_absorpt_coefficient_mu 1.294
_exptl_absorpt_correction_type none
_exptl_crystal_colour blue
_exptl_crystal_density_diffrn 1.591
_exptl_crystal_density_method 'not measured'
_exptl_crystal_description prismatic
_exptl_crystal_F_000 956
_exptl_crystal_size_max 0.10
_exptl_crystal_size_mid 0.07
_exptl_crystal_size_min 0.05
_refine_diff_density_max 0.565
_refine_diff_density_min -0.387
_refine_ls_extinction_method none
_refine_ls_goodness_of_fit_ref 1.043
_refine_ls_hydrogen_treatment mixed
_refine_ls_matrix_type full
_refine_ls_number_parameters 274
_refine_ls_number_reflns 3403
_refine_ls_number_restraints 17
_refine_ls_restrained_S_all 1.042
_refine_ls_R_factor_all 0.0587
_refine_ls_R_factor_gt 0.0371
_refine_ls_shift/su_max 0.001
_refine_ls_shift/su_mean 0.000
_refine_ls_structure_factor_coef Fsqd
_refine_ls_weighting_details 'calc w=1/[\s^2^(Fo^2^)+(0.0448P)^2^+2.5709P] where P=(Fo^2^+2Fc^2^)/3'
_refine_ls_weighting_scheme calc
_refine_ls_wR_factor_gt 0.0884
_refine_ls_wR_factor_ref 0.1032
_reflns_number_gt 2620
_reflns_number_total 3403
_reflns_threshold_expression I>2sigma(I)
_cod_data_source_file zl2518.cif
_cod_data_source_block global
_cod_original_sg_symbol_H-M 'P 21/c '
_cod_database_code 2237260

loop_
_symmetry_equiv_pos_as_xyz
'x, y, z'
'-x, y+1/2, -z+1/2'
'-x, -y, -z'
'x, -y-1/2, z-1/2'

loop_
_atom_site_type_symbol
_atom_site_label
_atom_site_fract_x
_atom_site_fract_y
_atom_site_fract_z
_atom_site_U_iso_or_equiv
_atom_site_adp_type
_atom_site_calc_flag
_atom_site_refinement_flags
_atom_site_occupancy
_atom_site_symmetry_multiplicity
Cu Cu1 0.34621(4) 0.409141(17) 0.46361(5) 0.03121(15) Uani d . 1 1
S S1 0.34297(8) 0.41815(3) 0.84451(11) 0.0315(2) Uani d . 1 1
N N1 0.2175(3) 0.47177(13) 0.4132(4) 0.0385(7) Uani d . 1 1
N N2 0.4622(3) 0.34185(12) 0.4987(4) 0.0362(7) Uani d . 1 1
N N3 0.2371(3) 0.37299(13) 0.2717(4) 0.0405(7) Uani d . 1 1
O O1 0.4070(2) 0.44192(9) 0.6934(3) 0.0348(6) Uani d . 1 1
O O2 0.4420(2) 0.39896(11) 0.9786(3) 0.0437(6) Uani d . 1 1
O O3 0.2646(3) 0.37097(11) 0.7753(4) 0.0485(7) Uani d D 1 1
O O4 0.2680(3) 0.46243(11) 0.9121(4) 0.0506(7) Uani d . 1 1
O O5W 0.4827(3) 0.45044(11) 0.3049(3) 0.0424(6) Uani d D 1 1
H H5WA 0.473(4) 0.4385(19) 0.207(3) 0.064 Uiso d D 1 1
H H5WB 0.498(4) 0.4833(9) 0.301(6) 0.064 Uiso d D 1 1
O O6W 0.0350(4) 0.3126(2) 0.7184(8) 0.1132(17) Uani d D 1 1
H H6WA 0.038(5) 0.308(4) 0.609(3) 0.170 Uiso d D 1 1
H H6WB 0.103(4) 0.328(3) 0.719(10) 0.170 Uiso d D 1 1
O O7W 0.3003(3) 0.57344(17) 1.0390(7) 0.0916(13) Uani d D 1 1
H H7WA 0.372(3) 0.583(2) 1.034(10) 0.137 Uiso d D 1 1
H H7WB 0.287(6) 0.5420(15) 0.996(9) 0.137 Uiso d D 1 1
O O8W -0.0444(6) 0.2896(3) 0.3565(9) 0.158(2) Uani d D 1 1
H H8WA -0.086(7) 0.307(5) 0.275(8) 0.237 Uiso d D 1 1
H H8WB -0.026(12) 0.2552(16) 0.348(9) 0.237 Uiso d D 1 1
O O9W -0.1188(4) 0.3475(2) 0.0284(9) 0.1241(18) Uani d D 1 1
H H9WA -0.185(5) 0.367(3) 0.025(11) 0.186 Uiso d D 1 1
H H9WB -0.086(7) 0.332(3) -0.054(9) 0.186 Uiso d D 1 1
C C1 0.2128(4) 0.52248(16) 0.4895(6) 0.0470(10) Uani d . 1 1
H H1 0.2746 0.5324 0.5795 0.056 Uiso calc R 1 1
C C2 0.1173(4) 0.56075(18) 0.4370(6) 0.0567(12) Uani d . 1 1
H H2 0.1172 0.5963 0.4893 0.068 Uiso calc R 1 1
C C3 0.0239(4) 0.5461(2) 0.3089(6) 0.0580(12) Uani d . 1 1
H H3 -0.0415 0.5711 0.2754 0.070 Uiso calc R 1 1
C C4 0.0278(4) 0.4941(2) 0.2304(6) 0.0541(11) Uani d . 1 1
H H4 -0.0351 0.4831 0.1433 0.065 Uiso calc R 1 1
C C5 0.1269(4) 0.45822(17) 0.2829(5) 0.0430(9) Uani d . 1 1
C C6 0.1431(4) 0.40272(18) 0.2065(5) 0.0482(10) Uani d . 1 1
H H6 0.0874 0.3893 0.1138 0.058 Uiso calc R 1 1
C C7 0.2575(4) 0.31678(16) 0.2077(5) 0.0503(10) Uani d . 1 1
H H7A 0.3207 0.3179 0.1266 0.060 Uiso calc R 1 1
H H7B 0.1804 0.3024 0.1449 0.060 Uiso calc R 1 1
C C8 0.3000(4) 0.27820(16) 0.3600(5) 0.0500(10) Uani d . 1 1
H H8A 0.2429 0.2824 0.4487 0.060 Uiso calc R 1 1
H H8B 0.2942 0.2393 0.3189 0.060 Uiso calc R 1 1
C C9 0.4305(4) 0.28867(14) 0.4440(5) 0.0392(9) Uani d . 1 1
C C10 0.5785(4) 0.35136(17) 0.5752(5) 0.0471(10) Uani d . 1 1
H H10 0.5999 0.3879 0.6124 0.056 Uiso calc R 1 1
C C11 0.6683(4) 0.3095(2) 0.6015(7) 0.0625(12) Uani d . 1 1
H H11 0.7486 0.3177 0.6544 0.075 Uiso calc R 1 1
C C12 0.6360(5) 0.2554(2) 0.5476(7) 0.0686(14) Uani d . 1 1
H H12 0.6942 0.2262 0.5645 0.082 Uiso calc R 1 1
C C13 0.5164(5) 0.24484(17) 0.4684(6) 0.0547(11) Uani d . 1 1
H H13 0.4936 0.2084 0.4314 0.066 Uiso calc R 1 1

loop_
_atom_site_aniso_label
_atom_site_aniso_U_11
_atom_site_aniso_U_22
_atom_site_aniso_U_33
_atom_site_aniso_U_12
_atom_site_aniso_U_13
_atom_site_aniso_U_23
Cu1 0.0333(3) 0.0289(2) 0.0306(2) -0.00165(18) -0.00006(17) -0.00066(17)
S1 0.0346(5) 0.0302(4) 0.0292(4) -0.0022(4) 0.0015(4) -0.0004(3)
N1 0.0333(17) 0.0444(18) 0.0375(17) 0.0019(14) 0.0036(14) 0.0055(14)
N2 0.0410(18) 0.0299(16) 0.0383(17) -0.0020(13) 0.0066(14) 0.0004(13)
N3 0.0452(19) 0.0429(18) 0.0338(17) -0.0106(15) 0.0058(15) -0.0040(14)
O1 0.0449(15) 0.0314(13) 0.0277(13) -0.0065(11) 0.0029(11) -0.0003(10)
O2 0.0460(16) 0.0490(16) 0.0342(14) 0.0025(12) -0.0033(12) 0.0082(11)
O3 0.0494(16) 0.0459(16) 0.0499(16) -0.0195(13) 0.0044(13) -0.0039(12)
O4 0.0543(17) 0.0475(16) 0.0516(17) 0.0106(13) 0.0135(14) -0.0051(13)
O5W 0.0552(17) 0.0403(15) 0.0321(14) -0.0134(13) 0.0071(13) 0.0004(12)
O6W 0.073(3) 0.067(3) 0.190(5) -0.012(2) -0.029(3) 0.005(3)
O7W 0.053(2) 0.075(3) 0.150(4) -0.0019(18) 0.021(3) -0.035(3)
O8W 0.113(4) 0.190(7) 0.169(6) 0.042(5) 0.009(4) -0.019(5)
O9W 0.068(3) 0.108(4) 0.190(6) 0.001(3) -0.012(3) -0.029(4)
C1 0.045(2) 0.039(2) 0.056(3) 0.0024(18) 0.004(2) 0.0026(18)
C2 0.054(3) 0.038(2) 0.079(3) 0.011(2) 0.014(3) 0.009(2)
C3 0.042(3) 0.059(3) 0.073(3) 0.012(2) 0.012(2) 0.025(2)
C4 0.040(2) 0.071(3) 0.050(3) 0.008(2) -0.0033(19) 0.016(2)
C5 0.039(2) 0.049(2) 0.040(2) 0.0007(18) 0.0015(17) 0.0068(18)
C6 0.046(2) 0.059(3) 0.037(2) -0.004(2) -0.0036(18) 0.0018(19)
C7 0.062(3) 0.044(2) 0.045(2) -0.012(2) 0.009(2) -0.0068(18)
C8 0.062(3) 0.036(2) 0.052(2) -0.0040(19) 0.008(2) -0.0066(18)
C9 0.052(2) 0.0287(18) 0.038(2) -0.0014(17) 0.0127(18) 0.0010(15)
C10 0.045(2) 0.040(2) 0.056(3) -0.0015(18) 0.006(2) 0.0012(18)
C11 0.046(3) 0.061(3) 0.079(3) 0.010(2) -0.001(2) 0.002(2)
C12 0.067(3) 0.054(3) 0.086(4) 0.027(2) 0.013(3) 0.008(3)
C13 0.074(3) 0.032(2) 0.060(3) 0.008(2) 0.016(2) -0.0025(19)

loop_
_atom_type_symbol
_atom_type_description
_atom_type_scat_dispersion_real
_atom_type_scat_dispersion_imag
_atom_type_scat_source
C C 0.0033 0.0016 'International Tables Vol C Tables 4.2.6.8 and 6.1.1.4'
H H 0.0000 0.0000 'International Tables Vol C Tables 4.2.6.8 and 6.1.1.4'
N N 0.0061 0.0033 'International Tables Vol C Tables 4.2.6.8 and 6.1.1.4'
S S 0.1246 0.1234 'International Tables Vol C Tables 4.2.6.8 and 6.1.1.4'
Cu Cu 0.3201 1.2651 'International Tables Vol C Tables 4.2.6.8 and 6.1.1.4'
O O 0.0106 0.0060 'International Tables Vol C Tables 4.2.6.8 and 6.1.1.4'

loop_
_geom_angle_atom_site_label_1
_geom_angle_atom_site_label_2
_geom_angle_atom_site_label_3
_geom_angle
O1 Cu1 N3 161.62(12)
O1 Cu1 N2 93.10(11)
N3 Cu1 N2 93.65(13)
O1 Cu1 N1 91.87(11)
N3 Cu1 N1 80.77(13)
N2 Cu1 N1 174.28(12)
O1 Cu1 O5W 98.24(10)
N3 Cu1 O5W 98.95(11)
N2 Cu1 O5W 89.05(11)
N1 Cu1 O5W 93.05(11)
O4 S1 O3 111.05(17)
O4 S1 O2 111.23(16)
O3 S1 O2 111.19(16)
O4 S1 O1 108.81(15)
O3 S1 O1 107.35(14)
O2 S1 O1 107.01(15)
C1 N1 C5 118.4(3)
C1 N1 Cu1 129.0(3)
C5 N1 Cu1 112.7(2)
C10 N2 C9 118.7(3)
C10 N2 Cu1 117.2(2)
C9 N2 Cu1 124.0(3)
C6 N3 C7 121.0(3)
C6 N3 Cu1 115.4(3)
C7 N3 Cu1 123.6(3)
S1 O1 Cu1 113.77(13)
Cu1 O5W H5WA 110(3)
Cu1 O5W H5WB 127(3)
H5WA O5W H5WB 109(5)
H6WA O6W H6WB 85(6)
H7WA O7W H7WB 112(3)
H8WA O8W H8WB 122(10)
H9WA O9W H9WB 130(9)
N1 C1 C2 121.3(4)
N1 C1 H1 119.3
C2 C1 H1 119.3
C3 C2 C1 120.0(4)
C3 C2 H2 120.0
C1 C2 H2 120.0
C2 C3 C4 119.0(4)
C2 C3 H3 120.5
C4 C3 H3 120.5
C3 C4 C5 118.9(4)
C3 C4 H4 120.6
C5 C4 H4 120.6
N1 C5 C4 122.3(4)
N1 C5 C6 113.7(3)
C4 C5 C6 124.0(4)
N3 C6 C5 117.5(4)
N3 C6 H6 121.2
C5 C6 H6 121.2
N3 C7 C8 109.8(3)
N3 C7 H7A 109.7
C8 C7 H7A 109.7
N3 C7 H7B 109.7
C8 C7 H7B 109.7
H7A C7 H7B 108.2
C9 C8 C7 114.8(3)
C9 C8 H8A 108.6
C7 C8 H8A 108.6
C9 C8 H8B 108.6
C7 C8 H8B 108.6
H8A C8 H8B 107.5
N2 C9 C13 120.8(4)
N2 C9 C8 118.4(3)
C13 C9 C8 120.8(4)
N2 C10 C11 123.1(4)
N2 C10 H10 118.4
C11 C10 H10 118.4
C12 C11 C10 118.2(4)
C12 C11 H11 120.9
C10 C11 H11 120.9
C11 C12 C13 119.4(4)
C11 C12 H12 120.3
C13 C12 H12 120.3
C12 C13 C9 119.7(4)
C12 C13 H13 120.1
C9 C13 H13 120.1

loop_
_geom_bond_atom_site_label_1
_geom_bond_atom_site_label_2
_geom_bond_distance
Cu1 O1 1.963(2)
Cu1 N3 1.965(3)
Cu1 N2 2.017(3)
Cu1 N1 2.030(3)
Cu1 O5W 2.230(3)
S1 O4 1.450(3)
S1 O3 1.459(3)
S1 O2 1.462(3)
S1 O1 1.517(2)
N1 C1 1.335(5)
N1 C5 1.349(5)
N2 C10 1.336(5)
N2 C9 1.354(4)
N3 C6 1.282(5)
N3 C7 1.440(5)
O5W H5WA 0.796(19)
O5W H5WB 0.793(19)
O6W H6WA 0.844(19)
O6W H6WB 0.822(17)
O7W H7WA 0.81(2)
O7W H7WB 0.817(19)
O8W H8WA 0.828(19)
O8W H8WB 0.84(2)
O9W H9WA 0.840(19)
O9W H9WB 0.843(18)
C1 C2 1.390(5)
C1 H1 0.9300
C2 C3 1.364(6)
C2 H2 0.9300
C3 C4 1.370(6)
C3 H3 0.9300
C4 C5 1.383(5)
C4 H4 0.9300
C5 C6 1.453(6)
C6 H6 0.9300
C7 C8 1.508(6)
C7 H7A 0.9700
C7 H7B 0.9700
C8 C9 1.494(6)
C8 H8A 0.9700
C8 H8B 0.9700
C9 C13 1.384(5)
C10 C11 1.379(6)
C10 H10 0.9300
C11 C12 1.374(7)
C11 H11 0.9300
C12 C13 1.378(7)
C12 H12 0.9300
C13 H13 0.9300

loop_
_geom_hbond_atom_site_label_D
_geom_hbond_atom_site_label_H
_geom_hbond_atom_site_label_A
_geom_hbond_site_symmetry_A
_geom_hbond_distance_DH
_geom_hbond_distance_HA
_geom_hbond_distance_DA
_geom_hbond_angle_DHA
O5W H5WA O2 1_554 0.796(19) 1.97(2) 2.765(4) 172(5)
O5W H5WB O1 3_666 0.793(19) 2.04(2) 2.803(3) 162(5)
O6W H6WA O8W . 0.844(19) 2.082(19) 2.854(9) 152(5)
O6W H6WB O3 . 0.822(17) 2.007(17) 2.814(5) 167(8)
O7W H7WA O2 3_667 0.81(2) 2.05(2) 2.859(5) 175(6)
O7W H7WB O4 . 0.817(19) 1.99(2) 2.802(5) 174(7)
O8W H8WA O9W . 0.828(19) 2.11(2) 2.890(10) 156(6)
O9W H9WA O7W 3_566 0.840(19) 1.906(19) 2.705(6) 158(6)
O9W H9WB O6W 1_554 0.843(18) 2.328(18) 3.148(8) 164(7)
C1 H1 O1 . 0.93 2.66 3.107(5) 110.5
C6 H6 O9W . 0.93 2.44 3.254(6) 145.7
C7 H7A O2 1_554 0.97 2.64 3.398(5) 135.0
C10 H10 O1 . 0.93 2.57 3.025(5) 110.9
